data_7112622
loop_
_publ_author_name
'Zhenxing Liu'
'Long Wang'
'Haocheng Tan'
'Shiyi Zhou'
'Tianren Fu'
'Ying Xia'
'Yan Zhang'
'Jianbo Wang'

_publ_section_title
;
 Synthesis of 1H-indazoles from N-tosylhydrazones and nitroaromatic
 compounds
;
_journal_name_full Chem.Commun.
_journal_page_first 5061
_journal_paper_doi 10.1039/C4CC00962B
_journal_volume 50
_journal_year 2014
_chemical_formula_moiety 'C14 H11 N3 O2'
_chemical_formula_sum 'C14 H11 N3 O2'
_chemical_formula_weight 253.26
_chemical_name_systematic
;
 ? 
;
_space_group_crystal_system orthorhombic
_space_group_IT_number 61
_space_group_name_Hall '-P 2ac 2ab'
_space_group_name_H-M_alt 'P b c a'
_symmetry_space_group_name_Hall '-P 2ac 2ab'
_symmetry_space_group_name_H-M 'P b c a'
_atom_sites_solution_hydrogens geom
_atom_sites_solution_primary iterative
_atom_sites_solution_secondary difmap
_audit_creation_date 2012-11-23
_audit_creation_method
;
  Olex2 1.2
  (compiled 2012.05.09 svn.r2324, GUI svn.r4230)
;
_cell_angle_alpha 90.00
_cell_angle_beta 90.00
_cell_angle_gamma 90.00
_cell_formula_units_Z 8
_cell_length_a 12.2236(12)
_cell_length_b 9.7043(5)
_cell_length_c 19.5840(11)
_cell_measurement_reflns_used 2806
_cell_measurement_temperature 100.01(10)
_cell_measurement_theta_max 29.2919
_cell_measurement_theta_min 3.3864
_cell_volume 2323.1(3)
_computing_cell_refinement
;
CrysAlisPro, Agilent Technologies,
Version 1.171.36.20 (release 27-06-2012 CrysAlis171 .NET)
(compiled Jul 11 2012,15:38:31)
;
_computing_data_collection
;
CrysAlisPro, Agilent Technologies,
Version 1.171.36.20 (release 27-06-2012 CrysAlis171 .NET)
(compiled Jul 11 2012,15:38:31)
;
_computing_data_reduction
;
CrysAlisPro, Agilent Technologies,
Version 1.171.36.20 (release 27-06-2012 CrysAlis171 .NET)
(compiled Jul 11 2012,15:38:31)
;
_computing_molecular_graphics
;
O. V. Dolomanov, L. J. Bourhis, R. J. Gildea, J. A. K. Howard and H. Puschmann,
OLEX2: a complete structure solution, refinement and analysis program.
J. Appl. Cryst. (2009). 42, 339-341.
;
_computing_publication_material
;
O. V. Dolomanov, L. J. Bourhis, R. J. Gildea, J. A. K. Howard and H. Puschmann,
OLEX2: a complete structure solution, refinement and analysis program.
J. Appl. Cryst. (2009). 42, 339-341.
;
_computing_structure_refinement
;
XL, G.M. Sheldrick, Acta Cryst.
(2008). A64, 112-122
;
_computing_structure_solution 'J. Appl. Cryst. (2007) 40, 786-790'
_diffrn_ambient_temperature 100.01(10)
_diffrn_detector_area_resol_mean 10.3914
_diffrn_measured_fraction_theta_full 0.9868
_diffrn_measured_fraction_theta_max 0.8971
_diffrn_measurement_details
;
  1 omega  -21.00   88.00   1.0000    2.0000
omega____ theta____ kappa____ phi______ frames
    -       11.7128   77.0000  -30.0000 109
;
_diffrn_measurement_device_type 'SuperNova, Dual, Cu at zero, Atlas'
_diffrn_measurement_method '\w scans'
_diffrn_orient_matrix_UB_11 -0.0575846000
_diffrn_orient_matrix_UB_12 0.0052336000
_diffrn_orient_matrix_UB_13 0.0042653000
_diffrn_orient_matrix_UB_21 0.0073004000
_diffrn_orient_matrix_UB_22 0.0089360000
_diffrn_orient_matrix_UB_23 0.0356029000
_diffrn_orient_matrix_UB_31 0.0033220000
_diffrn_orient_matrix_UB_32 0.0722993000
_diffrn_orient_matrix_UB_33 -0.0047777000
_diffrn_radiation_monochromator mirror
_diffrn_radiation_type 'Mo K\a'
_diffrn_radiation_wavelength 0.7107
_diffrn_reflns_av_R_equivalents 0.0213
_diffrn_reflns_av_unetI/netI 0.0274
_diffrn_reflns_limit_h_max 15
_diffrn_reflns_limit_h_min -8
_diffrn_reflns_limit_k_max 8
_diffrn_reflns_limit_k_min -11
_diffrn_reflns_limit_l_max 24
_diffrn_reflns_limit_l_min -16
_diffrn_reflns_number 5437
_diffrn_reflns_theta_full 26.02
_diffrn_reflns_theta_max 26.02
_diffrn_reflns_theta_min 3.39
_diffrn_source 'SuperNova (Mo) X-ray Source'
_exptl_absorpt_coefficient_mu 0.100
_exptl_absorpt_correction_T_max 1.00000
_exptl_absorpt_correction_T_min 0.72146
_exptl_absorpt_correction_type multi-scan
_exptl_absorpt_process_details
;
CrysAlisPro, Agilent Technologies,
Version 1.171.36.20 (release 27-06-2012 CrysAlis171 .NET)
(compiled Jul 11 2012,15:38:31)
Empirical absorption correction using spherical harmonics,
 implemented in SCALE3 ABSPACK scaling algorithm.
;
_exptl_crystal_density_diffrn 1.448
_exptl_crystal_density_method 'not measured'
_exptl_crystal_F_000 1056
_exptl_crystal_size_max 0.30
_exptl_crystal_size_mid 0.20
_exptl_crystal_size_min 0.20
_refine_diff_density_max 0.216
_refine_diff_density_min -0.233
_refine_diff_density_rms 0.050
_refine_ls_extinction_method none
_refine_ls_goodness_of_fit_ref 1.071
_refine_ls_hydrogen_treatment mixed
_refine_ls_matrix_type full
_refine_ls_number_parameters 177
_refine_ls_number_reflns 2267
_refine_ls_number_restraints 0
_refine_ls_restrained_S_all 1.071
_refine_ls_R_factor_all 0.0459
_refine_ls_R_factor_gt 0.0392
_refine_ls_shift/su_max 0.001
_refine_ls_shift/su_mean 0.000
_refine_ls_structure_factor_coef Fsqd
_refine_ls_weighting_details 'calc w=1/[\s^2^(Fo^2^)+(0.0519P)^2^+0.6734P] where P=(Fo^2^+2Fc^2^)/3'
_refine_ls_weighting_scheme calc
_refine_ls_wR_factor_gt 0.0956
_refine_ls_wR_factor_ref 0.0996
_reflns_number_gt 1987
_reflns_number_total 2267
_reflns_threshold_expression >2sigma(I)
_cod_data_source_file c4cc00962b2.cif
_cod_data_source_block liuzhenxing
_cod_database_code 7112622
_chemical_oxdiff_formula C14H11N3O2
_reflns_odcompleteness_completeness 98.68
_reflns_odcompleteness_iscentric 1
_reflns_odcompleteness_theta 26.32

loop_
_space_group_symop_id
_space_group_symop_operation_xyz
1 'x, y, z'
2 '-x+1/2, -y, z+1/2'
3 'x+1/2, -y+1/2, -z'
4 '-x, y+1/2, -z+1/2'
5 '-x, -y, -z'
6 'x-1/2, y, -z-1/2'
7 '-x-1/2, y-1/2, z'
8 'x, -y-1/2, z-1/2'

loop_
_atom_site_label
_atom_site_type_symbol
_atom_site_fract_x
_atom_site_fract_y
_atom_site_fract_z
_atom_site_U_iso_or_equiv
_atom_site_adp_type
_atom_site_occupancy
_atom_site_symmetry_multiplicity
_atom_site_calc_flag
_atom_site_refinement_flags
C1 C 0.74663(10) 0.45800(13) 0.57639(6) 0.0152(3) Uani 1 1 d .
C2 C 0.68513(10) 0.36578(13) 0.53731(7) 0.0166(3) Uani 1 1 d .
H2 H 0.7170 0.3051 0.5064 0.020 Uiso 1 1 calc R
C3 C 0.57400(11) 0.37130(13) 0.54792(6) 0.0167(3) Uani 1 1 d .
C4 C 0.52243(11) 0.46172(14) 0.59318(7) 0.0187(3) Uani 1 1 d .
H4 H 0.4467 0.4610 0.5976 0.022 Uiso 1 1 calc R
C5 C 0.58439(10) 0.55135(14) 0.63091(7) 0.0175(3) Uani 1 1 d .
H5 H 0.5512 0.6116 0.6615 0.021 Uiso 1 1 calc R
C6 C 0.69937(10) 0.55133(13) 0.62293(7) 0.0146(3) Uani 1 1 d .
C7 C 0.79125(10) 0.61971(13) 0.65338(7) 0.0148(3) Uani 1 1 d .
C8 C 0.79472(10) 0.72509(13) 0.70703(7) 0.0149(3) Uani 1 1 d .
C9 C 0.70066(10) 0.79585(14) 0.72682(7) 0.0174(3) Uani 1 1 d .
H9 H 0.6345 0.7764 0.7054 0.021 Uiso 1 1 calc R
C10 C 0.70401(10) 0.89429(14) 0.77766(7) 0.0183(3) Uani 1 1 d .
H10 H 0.6400 0.9401 0.7897 0.022 Uiso 1 1 calc R
C11 C 0.80085(10) 0.92640(14) 0.81119(7) 0.0180(3) Uani 1 1 d .
C12 C 0.89527(11) 0.85641(15) 0.79075(7) 0.0219(3) Uani 1 1 d .
H12 H 0.9615 0.8768 0.8119 0.026 Uiso 1 1 calc R
C13 C 0.89275(11) 0.75784(14) 0.74007(7) 0.0200(3) Uani 1 1 d .
H13 H 0.9569 0.7127 0.7277 0.024 Uiso 1 1 calc R
C14 C 0.80432(12) 1.03192(15) 0.86721(8) 0.0243(3) Uani 1 1 d .
H14A H 0.7520 1.1033 0.8578 0.036 Uiso 1 1 calc R
H14B H 0.8763 1.0712 0.8697 0.036 Uiso 1 1 calc R
H14C H 0.7868 0.9888 0.9100 0.036 Uiso 1 1 calc R
N1 N 0.88455(9) 0.57198(11) 0.62712(6) 0.0171(3) Uani 1 1 d .
N2 N 0.85675(9) 0.47487(12) 0.58075(6) 0.0175(3) Uani 1 1 d .
N3 N 0.50497(9) 0.27297(12) 0.51130(6) 0.0198(3) Uani 1 1 d .
O1 O 0.54844(8) 0.19239(10) 0.47111(5) 0.0268(3) Uani 1 1 d .
O2 O 0.40597(8) 0.27382(11) 0.52221(5) 0.0274(3) Uani 1 1 d .
H2A H 0.9103(14) 0.4279(18) 0.5591(9) 0.027(4) Uiso 1 1 d .

loop_
_atom_site_aniso_label
_atom_site_aniso_U_11
_atom_site_aniso_U_22
_atom_site_aniso_U_33
_atom_site_aniso_U_23
_atom_site_aniso_U_13
_atom_site_aniso_U_12
C1 0.0140(6) 0.0160(6) 0.0157(6) 0.0028(5) 0.0004(5) 0.0007(5)
C2 0.0185(7) 0.0163(6) 0.0151(6) 0.0003(5) -0.0003(5) 0.0011(5)
C3 0.0186(7) 0.0166(7) 0.0147(6) 0.0018(5) -0.0033(5) -0.0032(5)
C4 0.0134(6) 0.0232(7) 0.0194(7) 0.0015(6) 0.0001(5) -0.0013(5)
C5 0.0156(6) 0.0203(7) 0.0165(7) -0.0011(5) 0.0013(5) 0.0011(5)
C6 0.0166(7) 0.0137(6) 0.0136(6) 0.0017(5) -0.0010(5) 0.0009(5)
C7 0.0142(6) 0.0143(6) 0.0159(6) 0.0024(5) 0.0000(5) 0.0015(5)
C8 0.0169(7) 0.0134(6) 0.0144(6) 0.0024(5) 0.0003(5) -0.0009(5)
C9 0.0138(7) 0.0185(7) 0.0199(7) -0.0001(6) -0.0010(5) -0.0003(5)
C10 0.0165(7) 0.0174(7) 0.0210(7) -0.0010(6) 0.0025(5) 0.0021(5)
C11 0.0204(7) 0.0166(7) 0.0169(7) 0.0005(5) 0.0003(5) -0.0001(5)
C12 0.0168(7) 0.0242(7) 0.0249(7) -0.0054(6) -0.0056(5) 0.0013(6)
C13 0.0140(6) 0.0223(7) 0.0236(7) -0.0035(6) -0.0016(5) 0.0032(5)
C14 0.0250(8) 0.0247(8) 0.0232(7) -0.0073(6) -0.0018(6) 0.0019(6)
N1 0.0163(5) 0.0166(6) 0.0185(6) -0.0027(5) 0.0007(4) 0.0002(5)
N2 0.0149(6) 0.0177(6) 0.0199(6) -0.0052(5) 0.0010(5) 0.0006(5)
N3 0.0200(6) 0.0205(6) 0.0189(6) 0.0012(5) -0.0031(5) -0.0032(5)
O1 0.0272(6) 0.0249(6) 0.0282(6) -0.0105(5) -0.0040(4) -0.0002(4)
O2 0.0175(5) 0.0338(6) 0.0308(6) -0.0047(5) -0.0007(4) -0.0087(4)

loop_
_atom_type_symbol
_atom_type_description
_atom_type_scat_dispersion_real
_atom_type_scat_dispersion_imag
_atom_type_scat_source
C C 0.0033 0.0016 'International Tables Vol C Tables 4.2.6.8 and 6.1.1.4'
H H 0.0000 0.0000 'International Tables Vol C Tables 4.2.6.8 and 6.1.1.4'
N N 0.0061 0.0033 'International Tables Vol C Tables 4.2.6.8 and 6.1.1.4'
O O 0.0106 0.0060 'International Tables Vol C Tables 4.2.6.8 and 6.1.1.4'

loop_
_geom_angle_atom_site_label_1
_geom_angle_atom_site_label_2
_geom_angle_atom_site_label_3
_geom_angle
C2 C1 C6 123.07(12)
N2 C1 C2 130.14(12)
N2 C1 C6 106.75(11)
C1 C2 H2 122.5
C3 C2 C1 115.07(12)
C3 C2 H2 122.5
C2 C3 C4 124.46(12)
C2 C3 N3 118.07(12)
C4 C3 N3 117.43(12)
C3 C4 H4 120.3
C5 C4 C3 119.43(12)
C5 C4 H4 120.3
C4 C5 H5 120.3
C4 C5 C6 119.33(12)
C6 C5 H5 120.3
C1 C6 C5 118.63(12)
C1 C6 C7 104.20(11)
C5 C6 C7 137.07(12)
C6 C7 C8 130.02(11)
N1 C7 C6 110.40(11)
N1 C7 C8 119.57(11)
C9 C8 C7 121.23(11)
C9 C8 C13 117.79(12)
C13 C8 C7 120.98(11)
C8 C9 H9 119.4
C10 C9 C8 121.12(12)
C10 C9 H9 119.4
C9 C10 H10 119.3
C9 C10 C11 121.43(12)
C11 C10 H10 119.3
C10 C11 C12 117.34(13)
C10 C11 C14 121.50(12)
C12 C11 C14 121.16(12)
C11 C12 H12 119.2
C13 C12 C11 121.66(13)
C13 C12 H12 119.2
C8 C13 H13 119.7
C12 C13 C8 120.65(12)
C12 C13 H13 119.7
C11 C14 H14A 109.5
C11 C14 H14B 109.5
C11 C14 H14C 109.5
H14A C14 H14B 109.5
H14A C14 H14C 109.5
H14B C14 H14C 109.5
C7 N1 N2 106.62(10)
C1 N2 H2A 128.9(11)
N1 N2 C1 112.03(11)
N1 N2 H2A 119.0(11)
O1 N3 C3 118.66(11)
O2 N3 C3 118.60(11)
O2 N3 O1 122.74(11)

loop_
_geom_bond_atom_site_label_1
_geom_bond_atom_site_label_2
_geom_bond_distance
C1 C2 1.3970(19)
C1 C6 1.4088(18)
C1 N2 1.3587(17)
C2 H2 0.9300
C2 C3 1.3752(18)
C3 C4 1.3976(19)
C3 N3 1.4619(17)
C4 H4 0.9300
C4 C5 1.3697(19)
C5 H5 0.9300
C5 C6 1.4142(17)
C6 C7 1.4343(17)
C7 C8 1.4669(19)
C7 N1 1.3340(16)
C8 C9 1.3942(18)
C8 C13 1.3984(18)
C9 H9 0.9300
C9 C10 1.380(2)
C10 H10 0.9300
C10 C11 1.3891(18)
C11 C12 1.3977(19)
C11 C14 1.5013(19)
C12 H12 0.9300
C12 C13 1.379(2)
C13 H13 0.9300
C14 H14A 0.9600
C14 H14B 0.9600
C14 H14C 0.9600
N1 N2 1.3522(16)
N2 H2A 0.904(18)
N3 O1 1.2301(15)
N3 O2 1.2289(15)
